data_1573303
loop_
_publ_author_name
'Nishiguchi, Taichi'
'Ohara, Yuki'
'Kadota, Kentaro'
'Zheng, Xin'
'Noro, Shin-ichiro'
'Horike, Satoshi'

_publ_section_title
;
 Mechanically-induced Polyamorphism in One-dimensional Coordination
 Polymer
;
_journal_name_full 'Chemical Science'
_journal_paper_doi 10.1039/D4SC07058E
_journal_year 2024
_chemical_formula_moiety 'C18 H24 Cu N8, 2(C2 F6 N O4 S2)'
_chemical_formula_sum 'C22 H24 Cu F12 N10 O8 S4'
_chemical_formula_weight 976.29
_chemical_name_systematic Cu(TFSI)2(bip)2
_space_group_crystal_system triclinic
_space_group_IT_number 2
_space_group_name_Hall '-P 1'
_space_group_name_H-M_alt 'P -1'
_atom_sites_solution_hydrogens geom
_audit_creation_date 2024-10-09
_audit_creation_method
;
Olex2 1.3
(compiled 2020.11.12 svn.r5f609507 for OlexSys, GUI svn.r6408)
;
_audit_update_record
;
2024-10-09 deposited with the CCDC.	2024-11-25 downloaded from the CCDC.
;
_cell_angle_alpha 90.6959(18)
_cell_angle_beta 101.511(2)
_cell_angle_gamma 104.7863(18)
_cell_formula_units_Z 2
_cell_length_a 10.3863(2)
_cell_length_b 13.1630(2)
_cell_length_c 14.3802(4)
_cell_measurement_reflns_used 16594
_cell_measurement_temperature 173(2)
_cell_measurement_theta_max 148.934
_cell_measurement_theta_min 6.982
_cell_volume 1858.52(7)
_computing_molecular_graphics 'Olex2 1.3 (Dolomanov et al., 2009)'
_computing_publication_material 'Olex2 1.3 (Dolomanov et al., 2009)'
_computing_structure_refinement 'SHELXL 2018/3 (Sheldrick, 2015)'
_diffrn_ambient_temperature 173.15
_diffrn_measured_fraction_theta_full 0.978
_diffrn_measured_fraction_theta_max 0.928
_diffrn_measurement_device_type 'Rigaku Micro Max-007 HF'
_diffrn_measurement_method 'profile data from \w-scans'
_diffrn_radiation_type CuK\a
_diffrn_radiation_wavelength 1.54187
_diffrn_reflns_av_R_equivalents 0.0478
_diffrn_reflns_av_unetI/netI 0.0265
_diffrn_reflns_Laue_measured_fraction_full 0.978
_diffrn_reflns_Laue_measured_fraction_max 0.928
_diffrn_reflns_limit_h_max 12
_diffrn_reflns_limit_h_min -12
_diffrn_reflns_limit_k_max 16
_diffrn_reflns_limit_k_min -16
_diffrn_reflns_limit_l_max 17
_diffrn_reflns_limit_l_min -17
_diffrn_reflns_number 22400
_diffrn_reflns_point_group_measured_fraction_full 0.978
_diffrn_reflns_point_group_measured_fraction_max 0.928
_diffrn_reflns_theta_full 67.687
_diffrn_reflns_theta_max 75.404
_diffrn_reflns_theta_min 3.143
_exptl_absorpt_coefficient_mu 4.033
_exptl_crystal_colour 'clear dark violet'
_exptl_crystal_colour_lustre clear
_exptl_crystal_colour_modifier dark
_exptl_crystal_colour_primary violet
_exptl_crystal_density_diffrn 1.745
_exptl_crystal_description block
_exptl_crystal_F_000 982
_exptl_crystal_size_max 0.3
_exptl_crystal_size_mid 0.1
_exptl_crystal_size_min 0.1
_refine_diff_density_max 0.652
_refine_diff_density_min -0.736
_refine_diff_density_rms 0.101
_refine_ls_extinction_coef 0.0019(2)
_refine_ls_extinction_expression Fc^*^=kFc[1+0.001xFc^2^\l^3^/sin(2\q)]^-1/4^
_refine_ls_extinction_method 'SHELXL-2018/3 (Sheldrick 2018)'
_refine_ls_goodness_of_fit_ref 1.055
_refine_ls_hydrogen_treatment constr
_refine_ls_matrix_type full
_refine_ls_number_parameters 515
_refine_ls_number_reflns 7137
_refine_ls_number_restraints 0
_refine_ls_restrained_S_all 1.055
_refine_ls_R_factor_all 0.0595
_refine_ls_R_factor_gt 0.0577
_refine_ls_shift/su_max 0.001
_refine_ls_shift/su_mean 0.000
_refine_ls_structure_factor_coef Fsqd
_refine_ls_weighting_details 'w=1/[\s^2^(Fo^2^)+(0.0973P)^2^+1.8777P] where P=(Fo^2^+2Fc^2^)/3'
_refine_ls_weighting_scheme calc
_refine_ls_wR_factor_gt 0.1617
_refine_ls_wR_factor_ref 0.1636
_reflns_Friedel_coverage 0.000
_reflns_number_gt 6654
_reflns_number_total 7137
_reflns_threshold_expression 'I > 2\s(I)'
_cod_data_source_file d4sc07058e2.cif
_cod_data_source_block ydkr
_cod_database_code 1573303
_shelx_shelxl_version_number 2018/3
_shelx_space_group_comment
;
The symmetry employed for this shelxl refinement is uniquely defined
by the following loop, which should always be used as a source of
symmetry information in preference to the above space-group names.
They are only intended as comments.
;
_shelx_estimated_absorpt_t_max 0.689
_shelx_estimated_absorpt_t_min 0.377
_olex2_refinement_description
;
1. Fixed Uiso
 At 1.2 times of:
  All C(H) groups, All C(H,H) groups
2.a Secondary CH2 refined with riding coordinates:
 C5(H5A,H5B), C4(H4A,H4B), C14(H14A,H14B), C13(H13A,H13B), C6(H6A,H6B),
 C18(H18A,H18B)
2.b Aromatic/amide H refined with riding coordinates:
 C1(H1), C15(H15), C7(H7), C17(H17), C10(H10), C9(H9), C3(H3), C2(H2), C8(H8),
 C11(H11), C16(H16), C12(H12)
;
_olex2_submission_special_instructions 'No special instructions were received'

loop_
_space_group_symop_operation_xyz
'x, y, z'
'-x, -y, -z'

loop_
_atom_site_label
_atom_site_type_symbol
_atom_site_fract_x
_atom_site_fract_y
_atom_site_fract_z
_atom_site_U_iso_or_equiv
_atom_site_adp_type
_atom_site_occupancy
_atom_site_site_symmetry_order
_atom_site_calc_flag
_atom_site_refinement_flags_posn
_atom_site_refinement_flags_adp
_atom_site_refinement_flags_occupancy
_atom_site_disorder_assembly
_atom_site_disorder_group
Cu1 Cu 0.01692(4) 0.77094(3) 0.74070(3) 0.03503(16) Uani 1 1 d . . . . .
S3 S -0.25952(7) 0.75734(6) 0.50372(5) 0.0406(2) Uani 1 1 d . . . . .
S1 S 0.28449(8) 0.75756(7) 0.98369(6) 0.0462(2) Uani 1 1 d . . . . .
S2 S 0.21853(8) 0.85785(6) 1.13435(6) 0.0457(2) Uani 1 1 d . . . . .
S4 S -0.24231(9) 0.61202(7) 0.36580(6) 0.0490(2) Uani 1 1 d . . . . .
O5 O -0.1392(2) 0.7685(2) 0.57591(16) 0.0500(5) Uani 1 1 d . . . . .
O1 O 0.1693(3) 0.7674(2) 0.91523(17) 0.0566(6) Uani 1 1 d . . . . .
O3 O 0.1440(3) 0.9140(2) 1.06947(17) 0.0527(6) Uani 1 1 d . . . . .
N1 N -0.1328(2) 0.77527(19) 0.80695(17) 0.0373(5) Uani 1 1 d . . . . .
N5 N 0.1644(3) 0.76882(19) 0.66974(18) 0.0382(5) Uani 1 1 d . . . . .
N3 N 0.0794(2) 0.92728(19) 0.75377(17) 0.0374(5) Uani 1 1 d . . . . .
N7 N -0.0407(3) 0.61523(19) 0.73537(17) 0.0376(5) Uani 1 1 d . . . . .
F6 F 0.4482(3) 0.9165(2) 1.25923(17) 0.0737(7) Uani 1 1 d . . . . .
N8 N -0.1056(3) 0.4502(2) 0.68025(17) 0.0393(5) Uani 1 1 d . . . . .
N4 N 0.2054(3) 1.08957(19) 0.79046(16) 0.0370(5) Uani 1 1 d . . . . .
N6 N 0.2809(2) 0.78799(19) 0.55702(17) 0.0377(5) Uani 1 1 d . . . . .
F9 F -0.3564(3) 0.8966(2) 0.40346(17) 0.0771(7) Uani 1 1 d . . . . .
F7 F -0.1449(3) 0.94915(19) 0.4654(2) 0.0740(7) Uani 1 1 d . . . . .
O6 O -0.3866(3) 0.7102(2) 0.52717(19) 0.0612(7) Uani 1 1 d . . . . .
F4 F 0.4420(3) 1.0037(2) 1.1358(2) 0.0840(8) Uani 1 1 d . . . . .
F8 F -0.2912(3) 0.9360(2) 0.55294(18) 0.0748(7) Uani 1 1 d . . . . .
N2 N -0.2338(2) 0.8080(2) 0.91911(17) 0.0376(5) Uani 1 1 d . . . . .
O7 O -0.1911(3) 0.5502(2) 0.4378(2) 0.0701(8) Uani 1 1 d . . . . .
O8 O -0.1899(3) 0.6227(3) 0.28041(19) 0.0660(7) Uani 1 1 d . . . . .
O2 O 0.4139(3) 0.8002(3) 0.9632(3) 0.0837(10) Uani 1 1 d . . . . .
F12 F -0.4308(3) 0.4555(2) 0.2727(2) 0.0870(9) Uani 1 1 d . . . . .
F10 F -0.4838(3) 0.5140(2) 0.3938(2) 0.0913(9) Uani 1 1 d . . . . .
C1 C -0.1168(3) 0.8263(2) 0.8902(2) 0.0356(6) Uani 1 1 d . . . . .
H1 H -0.032887 0.870229 0.924590 0.043 Uiso 1 1 calc R U . . .
F2 F 0.1540(4) 0.5645(2) 1.0055(2) 0.0968(10) Uani 1 1 d . . . . .
C5 C -0.2859(3) 0.7719(2) 1.0785(2) 0.0413(6) Uani 1 1 d . . . . .
H5A H -0.206374 0.743110 1.099670 0.050 Uiso 1 1 calc R U . . .
H5B H -0.364252 0.712991 1.048304 0.050 Uiso 1 1 calc R U . . .
C15 C -0.0579(3) 0.5500(2) 0.6606(2) 0.0375(6) Uani 1 1 d . . . . .
H15 H -0.038873 0.571367 0.600838 0.045 Uiso 1 1 calc R U . . .
F11 F -0.4870(3) 0.6007(2) 0.2690(2) 0.0889(9) Uani 1 1 d . . . . .
C4 C -0.2546(3) 0.8528(2) 1.0068(2) 0.0398(6) Uani 1 1 d . . . . .
H4A H -0.330731 0.886286 0.990902 0.048 Uiso 1 1 calc R U . . .
H4B H -0.171590 0.908372 1.035882 0.048 Uiso 1 1 calc R U . . .
O4 O 0.1616(3) 0.8125(2) 1.2119(2) 0.0674(7) Uani 1 1 d . . . . .
C14 C 0.2871(3) 0.7004(2) 0.4049(2) 0.0395(6) Uani 1 1 d . . . . .
H14A H 0.340217 0.655235 0.440325 0.047 Uiso 1 1 calc R U . . .
H14B H 0.317226 0.714379 0.344079 0.047 Uiso 1 1 calc R U . . .
C7 C 0.2029(3) 0.9871(2) 0.7912(2) 0.0392(6) Uani 1 1 d . . . . .
H7 H 0.279403 0.961047 0.815389 0.047 Uiso 1 1 calc R U . . .
C13 C 0.3140(3) 0.8038(2) 0.4628(2) 0.0417(7) Uani 1 1 d . . . . .
H13A H 0.411279 0.842084 0.470519 0.050 Uiso 1 1 calc R U . . .
H13B H 0.258962 0.847925 0.427741 0.050 Uiso 1 1 calc R U . . .
N9 N -0.2444(3) 0.7237(2) 0.4011(2) 0.0552(7) Uani 1 1 d . . . . .
F5 F 0.3310(3) 1.0307(2) 1.2404(2) 0.0869(9) Uani 1 1 d . . . . .
C17 C -0.0791(4) 0.5536(3) 0.8064(2) 0.0493(8) Uani 1 1 d . . . . .
H17 H -0.078211 0.578691 0.868760 0.059 Uiso 1 1 calc R U . . .
F1 F 0.2764(5) 0.5801(3) 0.9024(2) 0.1118(13) Uani 1 1 d . . . . .
F3 F 0.3690(4) 0.5973(2) 1.0515(2) 0.0907(9) Uani 1 1 d . . . . .
C10 C 0.1684(3) 0.7987(2) 0.5835(2) 0.0393(6) Uani 1 1 d . . . . .
H10 H 0.100076 0.824681 0.544654 0.047 Uiso 1 1 calc R U . . .
C9 C 0.0775(3) 1.0961(3) 0.7507(2) 0.0451(7) Uani 1 1 d . . . . .
H9 H 0.048487 1.158644 0.740352 0.054 Uiso 1 1 calc R U . . .
C3 C -0.2682(3) 0.7218(3) 0.7815(2) 0.0452(7) Uani 1 1 d . . . . .
H3 H -0.310124 0.678391 0.724713 0.054 Uiso 1 1 calc R U . . .
C6 C -0.3193(3) 0.8215(2) 1.1644(2) 0.0429(7) Uani 1 1 d . . . . .
H6A H -0.402094 0.846399 1.143714 0.051 Uiso 1 1 calc R U . . .
H6B H -0.337954 0.767911 1.211113 0.051 Uiso 1 1 calc R U . . .
C2 C -0.3324(3) 0.7411(3) 0.8507(2) 0.0474(8) Uani 1 1 d . . . . .
H2 H -0.426021 0.714132 0.851853 0.057 Uiso 1 1 calc R U . . .
C18 C -0.1364(3) 0.3569(2) 0.6154(2) 0.0393(6) Uani 1 1 d . . . . .
H18A H -0.082776 0.308428 0.643705 0.047 Uiso 1 1 calc R U . . .
H18B H -0.109110 0.378106 0.554907 0.047 Uiso 1 1 calc R U . . .
C8 C 0.0001(3) 0.9961(3) 0.7288(2) 0.0442(7) Uani 1 1 d . . . . .
H8 H -0.094375 0.976288 0.700637 0.053 Uiso 1 1 calc R U . . .
C11 C 0.3529(4) 0.7487(4) 0.6313(3) 0.0635(11) Uani 1 1 d . . . . .
H11 H 0.437912 0.732963 0.634180 0.076 Uiso 1 1 calc R U . . .
C19 C 0.2704(5) 0.6162(3) 0.9871(3) 0.0652(10) Uani 1 1 d . . . . .
N10 N 0.2794(4) 0.7768(3) 1.0914(2) 0.0711(11) Uani 1 1 d . . . . .
C21 C -0.2625(4) 0.8924(3) 0.4779(2) 0.0504(8) Uani 1 1 d . . . . .
C22 C -0.4217(4) 0.5417(3) 0.3229(3) 0.0555(9) Uani 1 1 d . . . . .
C16 C -0.1184(4) 0.4514(3) 0.7736(2) 0.0512(8) Uani 1 1 d . . . . .
H16 H -0.148865 0.392159 0.808206 0.061 Uiso 1 1 calc R U . . .
C12 C 0.2797(4) 0.7368(4) 0.6996(3) 0.0649(11) Uani 1 1 d . . . . .
H12 H 0.304667 0.709962 0.759669 0.078 Uiso 1 1 calc R U . . .
C20 C 0.3693(4) 0.9583(3) 1.1960(3) 0.0549(8) Uani 1 1 d . . . . .

loop_
_atom_site_aniso_label
_atom_site_aniso_U_11
_atom_site_aniso_U_22
_atom_site_aniso_U_33
_atom_site_aniso_U_23
_atom_site_aniso_U_13
_atom_site_aniso_U_12
Cu1 0.0337(3) 0.0362(2) 0.0352(3) -0.00584(17) 0.01121(18) 0.00668(17)
S3 0.0356(4) 0.0457(4) 0.0368(4) 0.0013(3) 0.0035(3) 0.0074(3)
S1 0.0398(4) 0.0543(4) 0.0419(4) 0.0020(3) 0.0027(3) 0.0127(3)
S2 0.0438(4) 0.0490(4) 0.0440(4) 0.0036(3) 0.0014(3) 0.0175(3)
S4 0.0429(4) 0.0549(5) 0.0453(4) -0.0058(3) 0.0007(3) 0.0129(3)
O5 0.0434(13) 0.0620(14) 0.0432(12) 0.0036(10) 0.0000(10) 0.0186(11)
O1 0.0510(14) 0.0780(17) 0.0402(12) 0.0013(11) -0.0001(10) 0.0234(12)
O3 0.0487(13) 0.0570(14) 0.0501(13) 0.0017(11) -0.0041(10) 0.0209(11)
N1 0.0320(12) 0.0406(12) 0.0362(12) -0.0077(10) 0.0073(9) 0.0044(9)
N5 0.0390(13) 0.0394(12) 0.0381(12) -0.0041(10) 0.0113(10) 0.0117(10)
N3 0.0330(12) 0.0401(12) 0.0382(12) -0.0067(10) 0.0091(10) 0.0072(10)
N7 0.0427(14) 0.0383(12) 0.0315(11) -0.0013(9) 0.0089(10) 0.0097(10)
F6 0.0618(14) 0.1010(19) 0.0531(13) 0.0005(12) -0.0141(11) 0.0325(13)
N8 0.0443(14) 0.0384(12) 0.0348(12) -0.0017(10) 0.0088(10) 0.0101(10)
N4 0.0395(13) 0.0374(12) 0.0320(11) -0.0027(9) 0.0088(10) 0.0058(10)
N6 0.0343(12) 0.0409(12) 0.0376(12) -0.0051(10) 0.0108(10) 0.0069(10)
F9 0.0821(17) 0.0926(18) 0.0581(14) 0.0146(12) -0.0076(12) 0.0425(15)
F7 0.0692(15) 0.0552(13) 0.0927(18) 0.0117(12) 0.0204(13) 0.0048(11)
O6 0.0461(14) 0.0754(17) 0.0555(14) 0.0028(12) 0.0150(11) 0.0011(12)
F4 0.0501(13) 0.098(2) 0.0908(19) 0.0312(16) 0.0053(12) 0.0020(12)
F8 0.0950(19) 0.0778(16) 0.0627(14) -0.0058(12) 0.0146(13) 0.0448(14)
N2 0.0338(12) 0.0458(13) 0.0312(11) -0.0069(10) 0.0078(9) 0.0062(10)
O7 0.079(2) 0.0773(19) 0.0543(15) -0.0002(13) -0.0063(14) 0.0362(16)
O8 0.0587(16) 0.087(2) 0.0523(14) -0.0091(13) 0.0158(12) 0.0159(14)
O2 0.0429(15) 0.103(2) 0.097(2) 0.033(2) 0.0141(15) 0.0027(15)
F12 0.0783(17) 0.0672(15) 0.098(2) -0.0348(14) 0.0034(15) 0.0018(13)
F10 0.0824(19) 0.0908(19) 0.0863(19) 0.0009(15) 0.0343(15) -0.0157(15)
C1 0.0303(14) 0.0396(14) 0.0347(13) -0.0046(11) 0.0073(11) 0.0052(11)
F2 0.108(2) 0.0812(18) 0.0721(17) 0.0215(14) 0.0063(15) -0.0184(16)
C5 0.0463(17) 0.0369(14) 0.0368(14) -0.0032(11) 0.0081(12) 0.0050(12)
C15 0.0421(16) 0.0361(14) 0.0348(14) -0.0003(11) 0.0112(12) 0.0090(11)
F11 0.0494(14) 0.0888(18) 0.114(2) 0.0267(16) -0.0120(14) 0.0132(12)
C4 0.0413(16) 0.0443(15) 0.0352(14) -0.0037(12) 0.0133(12) 0.0097(12)
O4 0.0697(18) 0.0681(17) 0.0719(18) 0.0270(14) 0.0240(14) 0.0234(14)
C14 0.0386(15) 0.0449(15) 0.0351(14) -0.0036(12) 0.0105(12) 0.0096(12)
C7 0.0334(14) 0.0408(15) 0.0428(15) -0.0042(12) 0.0103(12) 0.0074(11)
C13 0.0418(16) 0.0421(15) 0.0400(15) -0.0020(12) 0.0169(12) 0.0026(12)
N9 0.069(2) 0.0507(16) 0.0418(15) -0.0034(12) 0.0154(14) 0.0050(14)
F5 0.0800(18) 0.0771(17) 0.097(2) -0.0327(15) -0.0048(15) 0.0282(14)
C17 0.067(2) 0.0433(16) 0.0329(15) -0.0002(12) 0.0110(14) 0.0071(15)
F1 0.205(4) 0.085(2) 0.0641(16) -0.0026(14) 0.039(2) 0.065(2)
F3 0.114(2) 0.0854(18) 0.0849(19) 0.0187(15) 0.0126(17) 0.0533(18)
C10 0.0397(15) 0.0397(14) 0.0418(15) 0.0009(12) 0.0136(12) 0.0126(12)
C9 0.0473(18) 0.0463(17) 0.0420(16) 0.0001(13) 0.0049(13) 0.0161(14)
C3 0.0318(15) 0.0588(18) 0.0383(15) -0.0120(13) 0.0056(12) 0.0019(13)
C6 0.0421(16) 0.0410(15) 0.0392(15) -0.0060(12) 0.0095(12) -0.0005(12)
C2 0.0291(14) 0.065(2) 0.0417(16) -0.0114(14) 0.0067(12) 0.0029(13)
C18 0.0387(15) 0.0369(14) 0.0426(15) -0.0055(11) 0.0112(12) 0.0088(11)
C8 0.0391(16) 0.0464(16) 0.0446(16) -0.0049(13) 0.0021(13) 0.0124(13)
C11 0.0418(19) 0.114(3) 0.0467(19) 0.011(2) 0.0134(15) 0.038(2)
C19 0.086(3) 0.064(2) 0.0452(19) 0.0070(17) 0.0119(19) 0.021(2)
N10 0.089(3) 0.085(2) 0.0462(17) -0.0092(16) -0.0090(16) 0.054(2)
C21 0.0508(19) 0.0555(19) 0.0448(17) -0.0008(14) 0.0025(14) 0.0198(15)
C22 0.053(2) 0.0497(18) 0.057(2) -0.0014(15) 0.0017(16) 0.0080(15)
C16 0.071(2) 0.0444(17) 0.0333(15) 0.0038(12) 0.0116(14) 0.0066(15)
C12 0.053(2) 0.114(3) 0.0412(18) 0.0136(19) 0.0132(16) 0.043(2)
C20 0.0439(18) 0.066(2) 0.0530(19) 0.0009(16) -0.0006(15) 0.0189(16)

loop_
_atom_type_symbol
_atom_type_description
_atom_type_scat_dispersion_real
_atom_type_scat_dispersion_imag
_atom_type_scat_source
C C 0.0181 0.0091 'International Tables Vol C Tables 4.2.6.8 and 6.1.1.4'
H H 0.0000 0.0000 'International Tables Vol C Tables 4.2.6.8 and 6.1.1.4'
Cu Cu -1.9646 0.5888 'International Tables Vol C Tables 4.2.6.8 and 6.1.1.4'
F F 0.0727 0.0534 'International Tables Vol C Tables 4.2.6.8 and 6.1.1.4'
N N 0.0311 0.0180 'International Tables Vol C Tables 4.2.6.8 and 6.1.1.4'
O O 0.0492 0.0322 'International Tables Vol C Tables 4.2.6.8 and 6.1.1.4'
S S 0.3331 0.5567 'International Tables Vol C Tables 4.2.6.8 and 6.1.1.4'

loop_
_geom_angle_atom_site_label_1
_geom_angle_atom_site_label_2
_geom_angle_atom_site_label_3
_geom_angle
_geom_angle_site_symmetry_1
_geom_angle_site_symmetry_3
_geom_angle_publ_flag
N1 Cu1 N5 177.89(10) . . ?
N3 Cu1 N1 89.93(10) . . ?
N3 Cu1 N5 89.34(10) . . ?
N7 Cu1 N1 89.27(10) . . ?
N7 Cu1 N5 91.57(10) . . ?
N7 Cu1 N3 176.78(10) . . ?
O5 S3 N9 113.99(17) . . ?
O5 S3 C21 104.47(16) . . ?
O6 S3 O5 117.85(16) . . ?
O6 S3 N9 115.41(17) . . ?
O6 S3 C21 105.67(18) . . ?
N9 S3 C21 95.70(17) . . ?
O1 S1 C19 105.94(19) . . ?
O1 S1 N10 116.08(17) . . ?
O2 S1 O1 117.21(19) . . ?
O2 S1 C19 104.0(2) . . ?
O2 S1 N10 113.6(2) . . ?
N10 S1 C19 96.41(19) . . ?
O3 S2 O4 118.84(17) . . ?
O3 S2 N10 117.31(17) . . ?
O3 S2 C20 104.66(16) . . ?
O4 S2 N10 108.2(2) . . ?
O4 S2 C20 101.96(19) . . ?
N10 S2 C20 103.3(2) . . ?
O7 S4 O8 119.17(19) . . ?
O7 S4 N9 115.27(17) . . ?
O7 S4 C22 105.11(19) . . ?
O8 S4 N9 107.53(18) . . ?
O8 S4 C22 103.08(18) . . ?
N9 S4 C22 104.97(18) . . ?
C1 N1 Cu1 125.1(2) . . ?
C1 N1 C3 106.3(2) . . ?
C3 N1 Cu1 128.4(2) . . ?
C10 N5 Cu1 126.3(2) . . ?
C10 N5 C12 105.6(3) . . ?
C12 N5 Cu1 128.1(2) . . ?
C7 N3 Cu1 127.9(2) . . ?
C7 N3 C8 105.6(3) . . ?
C8 N3 Cu1 126.5(2) . . ?
C15 N7 Cu1 126.7(2) . . ?
C15 N7 C17 106.1(2) . . ?
C17 N7 Cu1 127.0(2) . . ?
C15 N8 C18 126.6(3) . . ?
C15 N8 C16 107.1(2) . . ?
C16 N8 C18 126.3(3) . . ?
C7 N4 C9 107.6(3) . . ?
C7 N4 C6 126.6(3) . 2_577 ?
C9 N4 C6 125.3(3) . 2_577 ?
C10 N6 C13 126.9(3) . . ?
C10 N6 C11 106.9(3) . . ?
C11 N6 C13 125.9(3) . . ?
C1 N2 C4 125.9(2) . . ?
C1 N2 C2 107.8(2) . . ?
C2 N2 C4 126.3(3) . . ?
N1 C1 N2 111.0(2) . . ?
N1 C1 H1 124.5 . . ?
N2 C1 H1 124.5 . . ?
H5A C5 H5B 108.1 . . ?
C4 C5 H5A 109.6 . . ?
C4 C5 H5B 109.6 . . ?
C4 C5 C6 110.5(3) . . ?
C6 C5 H5A 109.6 . . ?
C6 C5 H5B 109.6 . . ?
N7 C15 N8 111.1(3) . . ?
N7 C15 H15 124.5 . . ?
N8 C15 H15 124.5 . . ?
N2 C4 C5 113.1(2) . . ?
N2 C4 H4A 109.0 . . ?
N2 C4 H4B 109.0 . . ?
C5 C4 H4A 109.0 . . ?
C5 C4 H4B 109.0 . . ?
H4A C4 H4B 107.8 . . ?
H14A C14 H14B 108.1 . . ?
C13 C14 H14A 109.5 . . ?
C13 C14 H14B 109.5 . . ?
C13 C14 C18 110.8(2) . 2_566 ?
C18 C14 H14A 109.5 2_566 . ?
C18 C14 H14B 109.5 2_566 . ?
N3 C7 N4 110.9(3) . . ?
N3 C7 H7 124.5 . . ?
N4 C7 H7 124.5 . . ?
N6 C13 C14 112.2(2) . . ?
N6 C13 H13A 109.2 . . ?
N6 C13 H13B 109.2 . . ?
C14 C13 H13A 109.2 . . ?
C14 C13 H13B 109.2 . . ?
H13A C13 H13B 107.9 . . ?
S4 N9 S3 126.3(2) . . ?
N7 C17 H17 125.4 . . ?
C16 C17 N7 109.2(3) . . ?
C16 C17 H17 125.4 . . ?
N5 C10 N6 111.4(3) . . ?
N5 C10 H10 124.3 . . ?
N6 C10 H10 124.3 . . ?
N4 C9 H9 126.8 . . ?
C8 C9 N4 106.5(3) . . ?
C8 C9 H9 126.8 . . ?
N1 C3 H3 125.5 . . ?
C2 C3 N1 108.9(3) . . ?
C2 C3 H3 125.5 . . ?
N4 C6 C5 110.7(2) 2_577 . ?
N4 C6 H6A 109.5 2_577 . ?
N4 C6 H6B 109.5 2_577 . ?
C5 C6 H6A 109.5 . . ?
C5 C6 H6B 109.5 . . ?
H6A C6 H6B 108.1 . . ?
N2 C2 H2 127.0 . . ?
C3 C2 N2 106.0(3) . . ?
C3 C2 H2 127.0 . . ?
N8 C18 C14 111.8(2) . 2_566 ?
N8 C18 H18A 109.3 . . ?
N8 C18 H18B 109.3 . . ?
C14 C18 H18A 109.3 2_566 . ?
C14 C18 H18B 109.3 2_566 . ?
H18A C18 H18B 107.9 . . ?
N3 C8 H8 125.3 . . ?
C9 C8 N3 109.4(3) . . ?
C9 C8 H8 125.3 . . ?
N6 C11 H11 126.9 . . ?
C12 C11 N6 106.3(3) . . ?
C12 C11 H11 126.9 . . ?
F2 C19 S1 111.6(3) . . ?
F2 C19 F1 107.4(4) . . ?
F2 C19 F3 108.5(4) . . ?
F1 C19 S1 108.4(3) . . ?
F3 C19 S1 111.3(3) . . ?
F3 C19 F1 109.5(4) . . ?
S2 N10 S1 127.6(2) . . ?
F9 C21 S3 112.5(3) . . ?
F9 C21 F8 107.8(3) . . ?
F7 C21 S3 112.3(3) . . ?
F7 C21 F9 108.9(3) . . ?
F7 C21 F8 107.8(3) . . ?
F8 C21 S3 107.5(3) . . ?
F12 C22 S4 109.8(3) . . ?
F12 C22 F10 107.5(3) . . ?
F12 C22 F11 108.6(3) . . ?
F10 C22 S4 111.7(3) . . ?
F11 C22 S4 110.8(3) . . ?
F11 C22 F10 108.3(4) . . ?
N8 C16 H16 126.8 . . ?
C17 C16 N8 106.4(3) . . ?
C17 C16 H16 126.8 . . ?
N5 C12 H12 125.1 . . ?
C11 C12 N5 109.8(3) . . ?
C11 C12 H12 125.1 . . ?
F6 C20 S2 111.0(3) . . ?
F6 C20 F5 108.8(3) . . ?
F4 C20 S2 110.9(3) . . ?
F4 C20 F6 107.6(3) . . ?
F4 C20 F5 109.0(4) . . ?
F5 C20 S2 109.5(3) . . ?

loop_
_geom_bond_atom_site_label_1
_geom_bond_atom_site_label_2
_geom_bond_distance
_geom_bond_site_symmetry_2
_geom_bond_publ_flag
Cu1 N1 1.991(2) . ?
Cu1 N5 2.008(2) . ?
Cu1 N3 1.988(2) . ?
Cu1 N7 1.979(2) . ?
S3 O5 1.430(2) . ?
S3 O6 1.416(3) . ?
S3 N9 1.584(3) . ?
S3 C21 1.827(4) . ?
S1 O1 1.425(2) . ?
S1 O2 1.409(3) . ?
S1 C19 1.831(4) . ?
S1 N10 1.579(4) . ?
S2 O3 1.427(2) . ?
S2 O4 1.432(3) . ?
S2 N10 1.551(3) . ?
S2 C20 1.829(4) . ?
S4 O7 1.427(3) . ?
S4 O8 1.434(3) . ?
S4 N9 1.556(3) . ?
S4 C22 1.832(4) . ?
N1 C1 1.326(4) . ?
N1 C3 1.375(4) . ?
N5 C10 1.311(4) . ?
N5 C12 1.362(5) . ?
N3 C7 1.324(4) . ?
N3 C8 1.378(4) . ?
N7 C15 1.321(4) . ?
N7 C17 1.370(4) . ?
F6 C20 1.321(4) . ?
N8 C15 1.336(4) . ?
N8 C18 1.460(4) . ?
N8 C16 1.376(4) . ?
N4 C7 1.342(4) . ?
N4 C9 1.362(4) . ?
N4 C6 1.469(4) 2_577 ?
N6 C13 1.468(4) . ?
N6 C10 1.338(4) . ?
N6 C11 1.363(5) . ?
F9 C21 1.308(4) . ?
F7 C21 1.307(5) . ?
F4 C20 1.312(5) . ?
F8 C21 1.335(4) . ?
N2 C1 1.327(4) . ?
N2 C4 1.463(3) . ?
N2 C2 1.381(4) . ?
F12 C22 1.310(4) . ?
F10 C22 1.319(5) . ?
C1 H1 0.9500 . ?
F2 C19 1.306(6) . ?
C5 H5A 0.9900 . ?
C5 H5B 0.9900 . ?
C5 C4 1.512(4) . ?
C5 C6 1.530(4) . ?
C15 H15 0.9500 . ?
F11 C22 1.319(5) . ?
C4 H4A 0.9900 . ?
C4 H4B 0.9900 . ?
C14 H14A 0.9900 . ?
C14 H14B 0.9900 . ?
C14 C13 1.520(4) . ?
C14 C18 1.520(4) 2_566 ?
C7 H7 0.9500 . ?
C13 H13A 0.9900 . ?
C13 H13B 0.9900 . ?
F5 C20 1.324(5) . ?
C17 H17 0.9500 . ?
C17 C16 1.351(5) . ?
F1 C19 1.320(5) . ?
F3 C19 1.314(5) . ?
C10 H10 0.9500 . ?
C9 H9 0.9500 . ?
C9 C8 1.352(5) . ?
C3 H3 0.9500 . ?
C3 C2 1.358(4) . ?
C6 H6A 0.9900 . ?
C6 H6B 0.9900 . ?
C2 H2 0.9500 . ?
C18 H18A 0.9900 . ?
C18 H18B 0.9900 . ?
C8 H8 0.9500 . ?
C11 H11 0.9500 . ?
C11 C12 1.345(5) . ?
C16 H16 0.9500 . ?
C12 H12 0.9500 . ?

loop_
_geom_torsion_atom_site_label_1
_geom_torsion_atom_site_label_2
_geom_torsion_atom_site_label_3
_geom_torsion_atom_site_label_4
_geom_torsion
_geom_torsion_site_symmetry_1
_geom_torsion_site_symmetry_2
_geom_torsion_site_symmetry_3
_geom_torsion_site_symmetry_4
_geom_torsion_publ_flag
Cu1 N1 C1 N2 -175.3(2) . . . . ?
Cu1 N1 C3 C2 175.1(2) . . . . ?
Cu1 N5 C10 N6 179.63(19) . . . . ?
Cu1 N5 C12 C11 -179.4(3) . . . . ?
Cu1 N3 C7 N4 -177.95(19) . . . . ?
Cu1 N3 C8 C9 178.3(2) . . . . ?
Cu1 N7 C15 N8 -176.1(2) . . . . ?
Cu1 N7 C17 C16 176.6(3) . . . . ?
O5 S3 N9 S4 74.8(3) . . . . ?
O5 S3 C21 F9 171.0(3) . . . . ?
O5 S3 C21 F7 47.8(3) . . . . ?
O5 S3 C21 F8 -70.6(3) . . . . ?
O1 S1 C19 F2 -55.8(3) . . . . ?
O1 S1 C19 F1 62.4(4) . . . . ?
O1 S1 C19 F3 -177.2(3) . . . . ?
O1 S1 N10 S2 -36.6(4) . . . . ?
O3 S2 N10 S1 8.0(5) . . . . ?
O3 S2 C20 F6 179.9(3) . . . . ?
O3 S2 C20 F4 -60.5(3) . . . . ?
O3 S2 C20 F5 59.7(3) . . . . ?
N1 C3 C2 N2 0.3(4) . . . . ?
N7 C17 C16 N8 -0.7(4) . . . . ?
N4 C9 C8 N3 -0.7(4) . . . . ?
N6 C11 C12 N5 -0.6(5) . . . . ?
O6 S3 N9 S4 -66.2(3) . . . . ?
O6 S3 C21 F9 -64.0(3) . . . . ?
O6 S3 C21 F7 172.8(3) . . . . ?
O6 S3 C21 F8 54.4(3) . . . . ?
O7 S4 N9 S3 -28.6(3) . . . . ?
O7 S4 C22 F12 -71.9(3) . . . . ?
O7 S4 C22 F10 47.3(3) . . . . ?
O7 S4 C22 F11 168.1(3) . . . . ?
O8 S4 N9 S3 -164.2(2) . . . . ?
O8 S4 C22 F12 53.6(3) . . . . ?
O8 S4 C22 F10 172.8(3) . . . . ?
O8 S4 C22 F11 -66.4(3) . . . . ?
O2 S1 C19 F2 -179.9(3) . . . . ?
O2 S1 C19 F1 -61.8(4) . . . . ?
O2 S1 C19 F3 58.7(4) . . . . ?
O2 S1 N10 S2 103.8(4) . . . . ?
C1 N1 C3 C2 -0.4(4) . . . . ?
C1 N2 C4 C5 -111.8(3) . . . . ?
C1 N2 C2 C3 -0.1(4) . . . . ?
C15 N7 C17 C16 0.4(4) . . . . ?
C15 N8 C18 C14 -116.3(3) . . . 2_566 ?
C15 N8 C16 C17 0.8(4) . . . . ?
C4 N2 C1 N1 -178.8(3) . . . . ?
C4 N2 C2 C3 178.6(3) . . . . ?
C4 C5 C6 N4 -58.2(4) . . . 2_577 ?
O4 S2 N10 S1 145.9(3) . . . . ?
O4 S2 C20 F6 55.5(3) . . . . ?
O4 S2 C20 F4 175.1(3) . . . . ?
O4 S2 C20 F5 -64.7(3) . . . . ?
C7 N3 C8 C9 0.7(4) . . . . ?
C7 N4 C9 C8 0.4(3) . . . . ?
C13 N6 C10 N5 173.8(3) . . . . ?
C13 N6 C11 C12 -173.4(3) . . . . ?
N9 S3 C21 F9 54.4(3) . . . . ?
N9 S3 C21 F7 -68.8(3) . . . . ?
N9 S3 C21 F8 172.8(3) . . . . ?
N9 S4 C22 F12 166.1(3) . . . . ?
N9 S4 C22 F10 -74.7(3) . . . . ?
N9 S4 C22 F11 46.1(3) . . . . ?
C17 N7 C15 N8 0.2(4) . . . . ?
C10 N5 C12 C11 0.7(5) . . . . ?
C10 N6 C13 C14 -100.7(3) . . . . ?
C10 N6 C11 C12 0.4(5) . . . . ?
C9 N4 C7 N3 0.0(3) . . . . ?
C3 N1 C1 N2 0.3(4) . . . . ?
C6 N4 C7 N3 172.4(3) 2_577 . . . ?
C6 N4 C9 C8 -172.1(3) 2_577 . . . ?
C6 C5 C4 N2 -174.8(3) . . . . ?
C2 N2 C1 N1 -0.1(4) . . . . ?
C2 N2 C4 C5 69.8(4) . . . . ?
C18 N8 C15 N7 -179.8(3) . . . . ?
C18 N8 C16 C17 180.0(3) . . . . ?
C18 C14 C13 N6 63.4(3) 2_566 . . . ?
C8 N3 C7 N4 -0.4(3) . . . . ?
C11 N6 C13 C14 71.8(4) . . . . ?
C11 N6 C10 N5 0.0(4) . . . . ?
C19 S1 N10 S2 -147.9(4) . . . . ?
N10 S1 C19 F2 63.7(3) . . . . ?
N10 S1 C19 F1 -178.1(4) . . . . ?
N10 S1 C19 F3 -57.7(4) . . . . ?
N10 S2 C20 F6 -56.8(3) . . . . ?
N10 S2 C20 F4 62.8(3) . . . . ?
N10 S2 C20 F5 -176.9(3) . . . . ?
C21 S3 N9 S4 -176.6(3) . . . . ?
C22 S4 N9 S3 86.5(3) . . . . ?
C16 N8 C15 N7 -0.6(4) . . . . ?
C16 N8 C18 C14 64.7(4) . . . 2_566 ?
C12 N5 C10 N6 -0.4(4) . . . . ?
C20 S2 N10 S1 -106.5(4) . . . . ?
